data_4025528
loop_
_publ_author_name
'Lang Liu'
'Xiangyun Xie'
'Dianzeng Jia'
'Jixi Guo'
'Xiaolin Xie'

_publ_section_title
;
 Synthesis and Properties of a Novel Photochromic Compound with Modulated
 Fluorescence in the Solid State
;
_journal_name_full 'Journal of Organic Chemistry'
_journal_page_first 4742
_journal_page_last 4747
_journal_paper_doi 10.1021/jo100372z
_journal_volume 75
_journal_year 2010
_chemical_formula_sum 'C24 H20 Br N5 O2'
_chemical_formula_weight 490.36
_chemical_name_systematic
; 
 ? 
;
_space_group_IT_number 15
_symmetry_cell_setting monoclinic
_symmetry_space_group_name_Hall '-C 2yc'
_symmetry_space_group_name_H-M 'C 1 2/c 1'
_atom_sites_solution_hydrogens geom
_atom_sites_solution_primary direct
_atom_sites_solution_secondary difmap
_audit_creation_method SHELXL-97
_cell_angle_alpha 90.00
_cell_angle_beta 98.590(2)
_cell_angle_gamma 90.00
_cell_formula_units_Z 8
_cell_length_a 15.3660(15)
_cell_length_b 14.7671(13)
_cell_length_c 19.0611(19)
_cell_measurement_temperature 153(2)
_cell_volume 4276.7(7)
_computing_structure_refinement 'SHELXL-97 (Sheldrick, 1997)'
_computing_structure_solution 'SHELXS-97 (Sheldrick, 1990)'
_diffrn_ambient_temperature 153(2)
_diffrn_measured_fraction_theta_full 0.998
_diffrn_measured_fraction_theta_max 0.998
_diffrn_radiation_monochromator graphite
_diffrn_radiation_source 'fine-focus sealed tube'
_diffrn_radiation_type MoK\a
_diffrn_radiation_wavelength 0.71073
_diffrn_reflns_av_R_equivalents 0.1107
_diffrn_reflns_av_sigmaI/netI 0.0953
_diffrn_reflns_limit_h_max 18
_diffrn_reflns_limit_h_min -18
_diffrn_reflns_limit_k_max 17
_diffrn_reflns_limit_k_min -17
_diffrn_reflns_limit_l_max 23
_diffrn_reflns_limit_l_min -23
_diffrn_reflns_number 17102
_diffrn_reflns_theta_full 25.50
_diffrn_reflns_theta_max 25.50
_diffrn_reflns_theta_min 3.04
_exptl_absorpt_coefficient_mu 1.955
_exptl_absorpt_correction_T_max 0.7322
_exptl_absorpt_correction_T_min 0.6512
_exptl_crystal_density_diffrn 1.523
_exptl_crystal_density_method 'not measured'
_exptl_crystal_F_000 2000
_exptl_crystal_size_max 0.24
_exptl_crystal_size_mid 0.19
_exptl_crystal_size_min 0.17
_refine_diff_density_max 1.033
_refine_diff_density_min -0.778
_refine_diff_density_rms 0.164
_refine_ls_extinction_coef 0.0036(6)
_refine_ls_extinction_expression Fc^*^=kFc[1+0.001xFc^2^\l^3^/sin(2\q)]^-1/4^
_refine_ls_extinction_method SHELXL
_refine_ls_goodness_of_fit_ref 1.026
_refine_ls_hydrogen_treatment mixed
_refine_ls_matrix_type full
_refine_ls_number_parameters 294
_refine_ls_number_reflns 3974
_refine_ls_number_restraints 0
_refine_ls_restrained_S_all 1.026
_refine_ls_R_factor_all 0.1125
_refine_ls_R_factor_gt 0.0717
_refine_ls_shift/su_max 0.000
_refine_ls_shift/su_mean 0.000
_refine_ls_structure_factor_coef Fsqd
_refine_ls_weighting_details 'calc w=1/[\s^2^(Fo^2^)+(0.1224P)^2^+0.0000P] where P=(Fo^2^+2Fc^2^)/3'
_refine_ls_weighting_scheme calc
_refine_ls_wR_factor_gt 0.1802
_refine_ls_wR_factor_ref 0.2133
_reflns_number_gt 2567
_reflns_number_total 3974
_reflns_threshold_expression >2sigma(I)
_cod_data_source_file jo100372z_si_003.cif
_cod_data_source_block g0468
_cod_database_code 4025528

loop_
_symmetry_equiv_pos_as_xyz
'x, y, z'
'-x, y, -z+1/2'
'x+1/2, y+1/2, z'
'-x+1/2, y+1/2, -z+1/2'
'-x, -y, -z'
'x, -y, z-1/2'
'-x+1/2, -y+1/2, -z'
'x+1/2, -y+1/2, z-1/2'

loop_
_atom_site_label
_atom_site_type_symbol
_atom_site_fract_x
_atom_site_fract_y
_atom_site_fract_z
_atom_site_U_iso_or_equiv
_atom_site_adp_type
_atom_site_occupancy
_atom_site_symmetry_multiplicity
_atom_site_calc_flag
_atom_site_refinement_flags
_atom_site_disorder_assembly
_atom_site_disorder_group
Br Br 0.13132(4) 0.35568(4) 0.11011(4) 0.0543(3) Uani 1 1 d . . .
O1 O 0.4212(3) 0.8205(3) 0.1557(2) 0.0497(12) Uani 1 1 d . . .
O2 O 0.5198(3) 0.6621(2) 0.36205(19) 0.0411(9) Uani 1 1 d . . .
N1 N 0.3085(3) 0.9159(3) 0.1756(2) 0.0399(11) Uani 1 1 d . . .
N2 N 0.2253(3) 0.9140(3) 0.1939(3) 0.0394(11) Uani 1 1 d . . .
N3 N 0.3355(3) 0.6229(3) 0.2355(2) 0.0367(10) Uani 1 1 d . . .
N4 N 0.3966(3) 0.6680(3) 0.2819(2) 0.0388(11) Uani 1 1 d . . .
H4A H 0.3977 0.7276 0.2815 0.047 Uiso 1 1 calc R . .
N5 N 0.4399(3) 0.5329(3) 0.3357(2) 0.0404(11) Uani 1 1 d . . .
H5A H 0.3951 0.5084 0.3080 0.048 Uiso 1 1 calc R . .
C1 C 0.4333(4) 1.0136(3) 0.1677(3) 0.0417(13) Uani 1 1 d . . .
H1A H 0.4715 0.9675 0.1891 0.050 Uiso 1 1 calc R . .
C2 C 0.4678(4) 1.0954(4) 0.1486(3) 0.0471(14) Uani 1 1 d . . .
H2B H 0.5295 1.1054 0.1568 0.057 Uiso 1 1 calc R . .
C3 C 0.4121(4) 1.1620(4) 0.1178(3) 0.0489(15) Uani 1 1 d . . .
H3B H 0.4354 1.2181 0.1047 0.059 Uiso 1 1 calc R . .
C4 C 0.3229(4) 1.1476(3) 0.1060(3) 0.0483(15) Uani 1 1 d . . .
H4B H 0.2847 1.1940 0.0852 0.058 Uiso 1 1 calc R . .
C5 C 0.2881(4) 1.0656(3) 0.1244(3) 0.0449(14) Uani 1 1 d . . .
H5B H 0.2264 1.0552 0.1156 0.054 Uiso 1 1 calc R . .
C6 C 0.3442(4) 0.9995(3) 0.1556(3) 0.0417(13) Uani 1 1 d . . .
C7 C 0.3422(4) 0.8308(3) 0.1731(3) 0.0371(12) Uani 1 1 d . . .
C8 C 0.2789(4) 0.7716(3) 0.1906(3) 0.0389(12) Uani 1 1 d . . .
C9 C 0.2087(4) 0.8266(4) 0.2031(3) 0.0410(13) Uani 1 1 d . . .
C10 C 0.1232(4) 0.7979(4) 0.2258(4) 0.0521(16) Uani 1 1 d . . .
H10A H 0.0870 0.8515 0.2308 0.078 Uiso 1 1 calc R . .
H10B H 0.1352 0.7662 0.2714 0.078 Uiso 1 1 calc R . .
H10C H 0.0917 0.7573 0.1900 0.078 Uiso 1 1 calc R . .
C11 C 0.2811(3) 0.6707(3) 0.1919(3) 0.0358(12) Uani 1 1 d . . .
C12 C 0.2200(4) 0.6206(3) 0.1390(3) 0.0404(13) Uani 1 1 d . . .
C13 C 0.1816(4) 0.6609(4) 0.0762(3) 0.0453(14) Uani 1 1 d . . .
H13A H 0.1898 0.7238 0.0693 0.054 Uiso 1 1 calc R . .
C14 C 0.1319(4) 0.6114(4) 0.0239(3) 0.0513(15) Uani 1 1 d . . .
H14A H 0.1074 0.6404 -0.0191 0.062 Uiso 1 1 calc R . .
C15 C 0.1171(4) 0.5207(4) 0.0326(3) 0.0468(14) Uani 1 1 d . . .
H15A H 0.0838 0.4862 -0.0040 0.056 Uiso 1 1 calc R . .
C16 C 0.1524(4) 0.4809(3) 0.0969(3) 0.0408(13) Uani 1 1 d . . .
C17 C 0.2034(4) 0.5282(3) 0.1500(3) 0.0412(13) Uani 1 1 d . . .
H17A H 0.2270 0.4992 0.1931 0.049 Uiso 1 1 calc R . .
C18 C 0.4556(4) 0.6220(3) 0.3285(3) 0.0365(12) Uani 1 1 d . . .
C19 C 0.4924(4) 0.4767(3) 0.3859(3) 0.0401(13) Uani 1 1 d . . .
C20 C 0.5832(4) 0.4744(3) 0.3906(3) 0.0446(14) Uani 1 1 d . . .
H20A H 0.6122 0.5101 0.3596 0.054 Uiso 1 1 calc R . .
C21 C 0.6313(4) 0.4192(4) 0.4411(3) 0.0502(15) Uani 1 1 d . . .
H21A H 0.6937 0.4189 0.4459 0.060 Uiso 1 1 calc R . .
C22 C 0.5895(4) 0.3651(3) 0.4841(3) 0.0488(15) Uani 1 1 d . . .
H22A H 0.6232 0.3275 0.5184 0.059 Uiso 1 1 calc R . .
C23 C 0.4997(4) 0.3649(3) 0.4781(3) 0.0449(14) Uani 1 1 d . . .
H23A H 0.4710 0.3261 0.5072 0.054 Uiso 1 1 calc R . .
C24 C 0.4505(4) 0.4219(3) 0.4291(3) 0.0402(13) Uani 1 1 d . . .
H24B H 0.3881 0.4231 0.4254 0.048 Uiso 1 1 calc R . .
H1O H 0.434(4) 0.777(3) 0.151(3) 0.027(16) Uiso 1 1 d . . .

loop_
_atom_site_aniso_label
_atom_site_aniso_U_11
_atom_site_aniso_U_22
_atom_site_aniso_U_33
_atom_site_aniso_U_23
_atom_site_aniso_U_13
_atom_site_aniso_U_12
Br 0.0547(5) 0.0389(4) 0.0695(5) -0.0048(3) 0.0097(3) -0.0095(3)
O1 0.040(3) 0.032(2) 0.078(3) 0.001(2) 0.014(2) 0.0042(18)
O2 0.036(2) 0.0405(19) 0.045(2) 0.0008(16) -0.0003(18) -0.0087(16)
N1 0.037(3) 0.030(2) 0.052(3) -0.0001(18) 0.005(2) -0.0016(18)
N2 0.025(2) 0.038(2) 0.055(3) 0.0004(19) 0.006(2) -0.0021(18)
N3 0.029(2) 0.033(2) 0.047(3) 0.0002(18) 0.001(2) -0.0024(18)
N4 0.035(3) 0.028(2) 0.049(3) -0.0021(18) -0.006(2) -0.0041(18)
N5 0.032(3) 0.034(2) 0.052(3) 0.0029(19) -0.005(2) -0.0010(18)
C1 0.033(3) 0.039(3) 0.051(3) 0.002(2) -0.001(3) 0.002(2)
C2 0.032(3) 0.044(3) 0.064(4) -0.002(3) 0.006(3) -0.004(2)
C3 0.051(4) 0.041(3) 0.055(4) 0.001(3) 0.008(3) -0.005(3)
C4 0.045(4) 0.036(3) 0.063(4) 0.005(2) 0.005(3) -0.003(2)
C5 0.036(3) 0.039(3) 0.059(4) 0.000(3) 0.003(3) 0.000(2)
C6 0.040(3) 0.038(3) 0.046(3) 0.001(2) 0.003(3) -0.004(2)
C7 0.029(3) 0.031(2) 0.049(3) 0.001(2) 0.001(2) 0.003(2)
C8 0.038(3) 0.034(3) 0.043(3) 0.001(2) 0.004(3) 0.000(2)
C9 0.033(3) 0.041(3) 0.048(3) -0.001(2) 0.000(3) -0.001(2)
C10 0.038(3) 0.041(3) 0.079(5) 0.004(3) 0.014(3) -0.004(2)
C11 0.028(3) 0.033(2) 0.045(3) -0.001(2) 0.003(2) -0.006(2)
C12 0.032(3) 0.036(3) 0.053(4) -0.002(2) 0.005(3) 0.000(2)
C13 0.047(4) 0.041(3) 0.045(3) 0.002(2) -0.005(3) 0.003(2)
C14 0.052(4) 0.054(3) 0.044(3) 0.003(3) -0.004(3) 0.007(3)
C15 0.035(3) 0.047(3) 0.056(4) -0.003(3) 0.001(3) -0.005(2)
C16 0.033(3) 0.038(3) 0.051(4) -0.002(2) 0.005(3) 0.000(2)
C17 0.035(3) 0.039(3) 0.049(3) 0.004(2) 0.005(3) -0.001(2)
C18 0.030(3) 0.037(3) 0.043(3) -0.001(2) 0.005(2) 0.001(2)
C19 0.042(3) 0.032(3) 0.044(3) 0.000(2) -0.001(3) 0.004(2)
C20 0.036(3) 0.037(3) 0.061(4) 0.005(2) 0.006(3) -0.001(2)
C21 0.040(4) 0.046(3) 0.063(4) 0.007(3) 0.003(3) 0.003(2)
C22 0.044(4) 0.043(3) 0.056(4) 0.003(2) -0.004(3) -0.001(2)
C23 0.057(4) 0.034(3) 0.042(3) 0.002(2) 0.001(3) -0.008(2)
C24 0.033(3) 0.041(3) 0.047(3) 0.001(2) 0.006(3) -0.001(2)

loop_
_atom_type_symbol
_atom_type_description
_atom_type_scat_dispersion_real
_atom_type_scat_dispersion_imag
_atom_type_scat_source
C C 0.0033 0.0016 'International Tables Vol C Tables 4.2.6.8 and 6.1.1.4'
H H 0.0000 0.0000 'International Tables Vol C Tables 4.2.6.8 and 6.1.1.4'
N N 0.0061 0.0033 'International Tables Vol C Tables 4.2.6.8 and 6.1.1.4'
O O 0.0106 0.0060 'International Tables Vol C Tables 4.2.6.8 and 6.1.1.4'
Br Br -0.2901 2.4595 'International Tables Vol C Tables 4.2.6.8 and 6.1.1.4'

loop_
_geom_angle_atom_site_label_1
_geom_angle_atom_site_label_2
_geom_angle_atom_site_label_3
_geom_angle
_geom_angle_site_symmetry_1
_geom_angle_site_symmetry_3
_geom_angle_publ_flag
C7 O1 H1O 115(5) . . ?
C7 N1 N2 111.3(4) . . ?
C7 N1 C6 128.7(5) . . ?
N2 N1 C6 119.7(4) . . ?
C9 N2 N1 104.8(4) . . ?
C11 N3 N4 117.7(4) . . ?
C18 N4 N3 120.6(4) . . ?
C18 N4 H4A 119.7 . . ?
N3 N4 H4A 119.7 . . ?
C18 N5 C19 123.1(5) . . ?
C18 N5 H5A 118.5 . . ?
C19 N5 H5A 118.5 . . ?
C6 C1 C2 119.9(5) . . ?
C6 C1 H1A 120.1 . . ?
C2 C1 H1A 120.1 . . ?
C3 C2 C1 119.7(6) . . ?
C3 C2 H2B 120.1 . . ?
C1 C2 H2B 120.1 . . ?
C4 C3 C2 120.1(5) . . ?
C4 C3 H3B 120.0 . . ?
C2 C3 H3B 120.0 . . ?
C3 C4 C5 120.4(5) . . ?
C3 C4 H4B 119.8 . . ?
C5 C4 H4B 119.8 . . ?
C6 C5 C4 119.1(5) . . ?
C6 C5 H5B 120.5 . . ?
C4 C5 H5B 120.5 . . ?
C1 C6 C5 120.7(5) . . ?
C1 C6 N1 120.1(5) . . ?
C5 C6 N1 119.2(5) . . ?
O1 C7 N1 119.0(5) . . ?
O1 C7 C8 134.1(5) . . ?
N1 C7 C8 106.9(5) . . ?
C7 C8 C9 105.1(4) . . ?
C7 C8 C11 128.4(5) . . ?
C9 C8 C11 126.5(5) . . ?
N2 C9 C8 112.0(5) . . ?
N2 C9 C10 120.2(5) . . ?
C8 C9 C10 127.9(5) . . ?
C9 C10 H10A 109.5 . . ?
C9 C10 H10B 109.5 . . ?
H10A C10 H10B 109.5 . . ?
C9 C10 H10C 109.5 . . ?
H10A C10 H10C 109.5 . . ?
H10B C10 H10C 109.5 . . ?
N3 C11 C12 116.8(5) . . ?
N3 C11 C8 124.5(5) . . ?
C12 C11 C8 118.7(5) . . ?
C13 C12 C17 118.7(5) . . ?
C13 C12 C11 121.5(5) . . ?
C17 C12 C11 119.7(5) . . ?
C14 C13 C12 121.2(5) . . ?
C14 C13 H13A 119.4 . . ?
C12 C13 H13A 119.4 . . ?
C13 C14 C15 121.0(6) . . ?
C13 C14 H14A 119.5 . . ?
C15 C14 H14A 119.5 . . ?
C14 C15 C16 117.9(5) . . ?
C14 C15 H15A 121.1 . . ?
C16 C15 H15A 121.1 . . ?
C17 C16 C15 122.5(5) . . ?
C17 C16 Br 119.1(4) . . ?
C15 C16 Br 118.3(4) . . ?
C16 C17 C12 118.6(5) . . ?
C16 C17 H17A 120.7 . . ?
C12 C17 H17A 120.7 . . ?
O2 C18 N5 123.6(5) . . ?
O2 C18 N4 120.0(5) . . ?
N5 C18 N4 116.4(5) . . ?
C24 C19 C20 120.2(5) . . ?
C24 C19 N5 118.4(5) . . ?
C20 C19 N5 121.4(5) . . ?
C19 C20 C21 119.0(5) . . ?
C19 C20 H20A 120.5 . . ?
C21 C20 H20A 120.5 . . ?
C22 C21 C20 120.6(6) . . ?
C22 C21 H21A 119.7 . . ?
C20 C21 H21A 119.7 . . ?
C23 C22 C21 120.5(6) . . ?
C23 C22 H22A 119.7 . . ?
C21 C22 H22A 119.7 . . ?
C22 C23 C24 119.6(5) . . ?
C22 C23 H23A 120.2 . . ?
C24 C23 H23A 120.2 . . ?
C19 C24 C23 119.9(5) . . ?
C19 C24 H24B 120.0 . . ?
C23 C24 H24B 120.0 . . ?

loop_
_geom_bond_atom_site_label_1
_geom_bond_atom_site_label_2
_geom_bond_distance
_geom_bond_site_symmetry_2
_geom_bond_publ_flag
Br C16 1.900(5) . ?
O1 C7 1.315(7) . ?
O1 H1O 0.68(5) . ?
O2 C18 1.243(6) . ?
N1 C7 1.362(6) . ?
N1 N2 1.376(6) . ?
N1 C6 1.426(6) . ?
N2 C9 1.332(6) . ?
N3 C11 1.297(7) . ?
N3 N4 1.363(6) . ?
N4 C18 1.354(7) . ?
N4 H4A 0.8800 . ?
N5 C18 1.348(6) . ?
N5 C19 1.424(7) . ?
N5 H5A 0.8800 . ?
C1 C6 1.370(8) . ?
C1 C2 1.390(7) . ?
C1 H1A 0.9500 . ?
C2 C3 1.377(8) . ?
C2 H2B 0.9500 . ?
C3 C4 1.371(9) . ?
C3 H3B 0.9500 . ?
C4 C5 1.391(7) . ?
C4 H4B 0.9500 . ?
C5 C6 1.377(7) . ?
C5 H5B 0.9500 . ?
C7 C8 1.386(7) . ?
C8 C9 1.398(7) . ?
C8 C11 1.490(7) . ?
C9 C10 1.505(8) . ?
C10 H10A 0.9800 . ?
C10 H10B 0.9800 . ?
C10 H10C 0.9800 . ?
C11 C12 1.471(7) . ?
C12 C13 1.386(8) . ?
C12 C17 1.410(7) . ?
C13 C14 1.373(8) . ?
C13 H13A 0.9500 . ?
C14 C15 1.373(8) . ?
C14 H14A 0.9500 . ?
C15 C16 1.395(8) . ?
C15 H15A 0.9500 . ?
C16 C17 1.373(7) . ?
C17 H17A 0.9500 . ?
C19 C24 1.380(7) . ?
C19 C20 1.386(8) . ?
C20 C21 1.387(8) . ?
C20 H20A 0.9500 . ?
C21 C22 1.372(8) . ?
C21 H21A 0.9500 . ?
C22 C23 1.368(9) . ?
C22 H22A 0.9500 . ?
C23 C24 1.394(8) . ?
C23 H23A 0.9500 . ?
C24 H24B 0.9500 . ?

loop_
_geom_hbond_atom_site_label_D
_geom_hbond_atom_site_label_H
_geom_hbond_atom_site_label_A
_geom_hbond_distance_DH
_geom_hbond_distance_HA
_geom_hbond_distance_DA
_geom_hbond_angle_DHA
_geom_hbond_site_symmetry_A
N4 H4A Br 0.88 2.88 3.517(4) 130.1 4
N5 H5A N2 0.88 2.31 3.069(6) 144.1 4_545
O1 H1O O2 0.68(5) 1.87(5) 2.549(5) 174(6) 2_655

loop_
_geom_torsion_atom_site_label_1
_geom_torsion_atom_site_label_2
_geom_torsion_atom_site_label_3
_geom_torsion_atom_site_label_4
_geom_torsion
_geom_torsion_site_symmetry_1
_geom_torsion_site_symmetry_2
_geom_torsion_site_symmetry_3
_geom_torsion_site_symmetry_4
_geom_torsion_publ_flag
C7 N1 N2 C9 0.4(6) . . . . ?
C6 N1 N2 C9 174.4(5) . . . . ?
C11 N3 N4 C18 -179.7(5) . . . . ?
C6 C1 C2 C3 0.2(9) . . . . ?
C1 C2 C3 C4 0.1(9) . . . . ?
C2 C3 C4 C5 -0.6(10) . . . . ?
C3 C4 C5 C6 1.0(9) . . . . ?
C2 C1 C6 C5 0.2(9) . . . . ?
C2 C1 C6 N1 -179.4(5) . . . . ?
C4 C5 C6 C1 -0.7(9) . . . . ?
C4 C5 C6 N1 178.9(5) . . . . ?
C7 N1 C6 C1 -36.5(8) . . . . ?
N2 N1 C6 C1 150.8(5) . . . . ?
C7 N1 C6 C5 143.9(6) . . . . ?
N2 N1 C6 C5 -28.8(8) . . . . ?
N2 N1 C7 O1 179.4(5) . . . . ?
C6 N1 C7 O1 6.1(9) . . . . ?
N2 N1 C7 C8 -0.2(6) . . . . ?
C6 N1 C7 C8 -173.4(5) . . . . ?
O1 C7 C8 C9 -179.6(6) . . . . ?
N1 C7 C8 C9 -0.1(6) . . . . ?
O1 C7 C8 C11 -2.9(11) . . . . ?
N1 C7 C8 C11 176.5(5) . . . . ?
N1 N2 C9 C8 -0.5(6) . . . . ?
N1 N2 C9 C10 178.3(5) . . . . ?
C7 C8 C9 N2 0.4(7) . . . . ?
C11 C8 C9 N2 -176.3(5) . . . . ?
C7 C8 C9 C10 -178.3(6) . . . . ?
C11 C8 C9 C10 5.0(10) . . . . ?
N4 N3 C11 C12 175.7(4) . . . . ?
N4 N3 C11 C8 -2.0(8) . . . . ?
C7 C8 C11 N3 66.1(8) . . . . ?
C9 C8 C11 N3 -118.0(7) . . . . ?
C7 C8 C11 C12 -111.6(7) . . . . ?
C9 C8 C11 C12 64.3(7) . . . . ?
N3 C11 C12 C13 -157.2(5) . . . . ?
C8 C11 C12 C13 20.7(8) . . . . ?
N3 C11 C12 C17 19.2(7) . . . . ?
C8 C11 C12 C17 -162.9(5) . . . . ?
C17 C12 C13 C14 -3.3(9) . . . . ?
C11 C12 C13 C14 173.2(5) . . . . ?
C12 C13 C14 C15 1.4(10) . . . . ?
C13 C14 C15 C16 1.4(9) . . . . ?
C14 C15 C16 C17 -2.3(9) . . . . ?
C14 C15 C16 Br 179.3(4) . . . . ?
C15 C16 C17 C12 0.5(8) . . . . ?
Br C16 C17 C12 178.8(4) . . . . ?
C13 C12 C17 C16 2.3(8) . . . . ?
C11 C12 C17 C16 -174.2(5) . . . . ?
C19 N5 C18 O2 4.1(8) . . . . ?
C19 N5 C18 N4 -175.6(5) . . . . ?
N3 N4 C18 O2 167.9(5) . . . . ?
N3 N4 C18 N5 -12.4(7) . . . . ?
C18 N5 C19 C24 130.6(5) . . . . ?
C18 N5 C19 C20 -51.2(7) . . . . ?
C24 C19 C20 C21 -2.6(8) . . . . ?
N5 C19 C20 C21 179.2(5) . . . . ?
C19 C20 C21 C22 2.4(9) . . . . ?
C20 C21 C22 C23 -0.2(9) . . . . ?
C21 C22 C23 C24 -1.7(9) . . . . ?
C20 C19 C24 C23 0.8(8) . . . . ?
N5 C19 C24 C23 179.0(5) . . . . ?
C22 C23 C24 C19 1.4(8) . . . . ?

loop_
_cod_related_entry_id
_cod_related_entry_database
_cod_related_entry_code
1 ChemSpider 30659236
